data_7115343
loop_
_publ_author_name
'Hiroaki Yamashita'
'Jiro Abe'

_publ_section_title
;
 Pentaarylbiimidazole, PABI: an easily synthesized fast photochromic
 molecule with superior durability
;
_journal_name_full Chem.Commun.
_journal_page_first 8468
_journal_paper_doi 10.1039/C4cc03137G
_journal_volume 50
_journal_year 2014
_chemical_formula_sum 'C36 H24 N4'
_chemical_formula_weight 512.59
_space_group_crystal_system orthorhombic
_space_group_IT_number 33
_space_group_name_Hall 'P 2c -2n'
_space_group_name_H-M_alt 'P n a 21'
_symmetry_space_group_name_Hall 'P 2c -2n'
_symmetry_space_group_name_H-M 'P n a 21'
_atom_sites_solution_hydrogens geom
_atom_sites_solution_primary direct
_atom_sites_solution_secondary difmap
_cell_angle_alpha 90
_cell_angle_beta 90
_cell_angle_gamma 90
_cell_formula_units_Z 4
_cell_length_a 15.8279(16)
_cell_length_b 14.7391(15)
_cell_length_c 11.5440(12)
_cell_measurement_temperature 90.0(2)
_cell_volume 2693.1(5)
_computing_cell_refinement 'SAINT V8.32B (Bruker AXS Inc., 2013)'
_computing_data_collection 'Bruker SMART APEXII'
_computing_data_reduction 'SAINT V8.32B (Bruker AXS Inc., 2013)'
_computing_molecular_graphics 'XSHELL V6.3.1 (Bruker AXS)'
_computing_publication_material 'Generate Report (Bruker AXS)'
_computing_structure_refinement 'SHELXL-2013 (Sheldrick, 2013)'
_diffrn_ambient_temperature 90.0(2)
_diffrn_measured_fraction_theta_full 0.999
_diffrn_measured_fraction_theta_max 0.999
_diffrn_measurement_device_type 'Bruker D8 goniometer'
_diffrn_measurement_method 'omega scans'
_diffrn_radiation_monochromator graphite
_diffrn_radiation_type MoK\a
_diffrn_radiation_wavelength 0.71073
_diffrn_reflns_av_R_equivalents 0.0450
_diffrn_reflns_av_sigmaI/netI 0.0505
_diffrn_reflns_limit_h_max 19
_diffrn_reflns_limit_h_min -19
_diffrn_reflns_limit_k_max 18
_diffrn_reflns_limit_k_min -17
_diffrn_reflns_limit_l_max 9
_diffrn_reflns_limit_l_min -14
_diffrn_reflns_number 13236
_diffrn_reflns_theta_full 25.95
_diffrn_reflns_theta_max 25.95
_diffrn_reflns_theta_min 1.89
_diffrn_source 'sealed tube'
_exptl_absorpt_coefficient_mu 0.075
_exptl_absorpt_correction_T_max 0.98
_exptl_absorpt_correction_T_min 0.98
_exptl_absorpt_correction_type empirical
_exptl_absorpt_process_details 'SADABS Sheldrick 1996'
_exptl_crystal_colour 'clear light yellow'
_exptl_crystal_density_diffrn 1.264
_exptl_crystal_density_method 'not measured'
_exptl_crystal_description block
_exptl_crystal_F_000 1072
_exptl_crystal_size_max 0.300
_exptl_crystal_size_mid 0.300
_exptl_crystal_size_min 0.300
_refine_diff_density_max 0.172
_refine_diff_density_min -0.189
_refine_ls_abs_structure_details
;
;
_refine_ls_abs_structure_Flack -0.3(10)
_refine_ls_extinction_coef 0.0098(10)
_refine_ls_extinction_method SHELXL
_refine_ls_goodness_of_fit_ref 1.034
_refine_ls_hydrogen_treatment mixed
_refine_ls_matrix_type full
_refine_ls_number_parameters 362
_refine_ls_number_reflns 4290
_refine_ls_number_restraints 1
_refine_ls_restrained_S_all 1.034
_refine_ls_R_factor_all 0.0517
_refine_ls_R_factor_gt 0.0396
_refine_ls_shift/su_max 0.002
_refine_ls_shift/su_mean 0.000
_refine_ls_structure_factor_coef Fsqd
_refine_ls_weighting_details 'w=1/[\s^2^(Fo^2^)+(0.0432P)^2^] where P=(Fo^2^+2Fc^2^)/3'
_refine_ls_weighting_scheme calc
_refine_ls_wR_factor_gt 0.0834
_refine_ls_wR_factor_ref 0.0890
_reflns_number_gt 3580
_reflns_number_total 4290
_reflns_threshold_expression 'I > 2\s(I)'
_cod_data_source_file c4cc03137g2.cif
_cod_data_source_block 1a
_cod_database_code 7115343

loop_
_space_group_symop_operation_xyz
'x, y, z'
'-x, -y, z+1/2'
'x+1/2, -y+1/2, z'
'-x+1/2, y+1/2, z+1/2'

loop_
_atom_site_type_symbol
_atom_site_label
_atom_site_fract_x
_atom_site_fract_y
_atom_site_fract_z
_atom_site_U_iso_or_equiv
_atom_site_adp_type
_atom_site_calc_flag
_atom_site_refinement_flags_adp
_atom_site_refinement_flags_posn
_atom_site_occupancy
N N4 0.08541(14) 0.30729(16) 0.6139(2) 0.0231(6) Uani d . . 1
N N1 0.26703(14) 0.53896(15) 0.6656(2) 0.0211(5) Uani d . . 1
N N2 0.14510(14) 0.56946(16) 0.7803(2) 0.0202(5) Uani d . . 1
C C4 0.19832(16) 0.67892(19) 0.9159(2) 0.0205(6) Uani d . . 1
C C5 0.16728(17) 0.35416(19) 0.7676(3) 0.0210(6) Uani d . . 1
N N3 0.15703(14) 0.42363(15) 0.6879(2) 0.0201(5) Uani d . . 1
C C7 0.28382(16) 0.60029(19) 0.7416(2) 0.0188(6) Uani d . . 1
C C8 0.12915(17) 0.54480(19) 0.5680(2) 0.0198(6) Uani d . . 1
C C9 0.15800(19) 0.6455(2) 1.0149(3) 0.0301(7) Uani d . . 1
H H9 0.1408 0.5838 1.0189 0.036 Uiso calc U R 1
C C10 0.1629(2) 0.3453(2) 0.9816(3) 0.0293(7) Uani d . . 1
H H10 0.1081 0.3194 0.9755 0.035 Uiso calc U R 1
C C11 0.1978(2) 0.3609(2) 1.0900(3) 0.0352(8) Uani d . . 1
H H11 0.1669 0.3451 1.1576 0.042 Uiso calc U R 1
C C12 0.36796(15) 0.64305(18) 0.7478(3) 0.0196(6) Uani d . . 1
C C13 0.28841(19) 0.4044(2) 0.8934(3) 0.0273(7) Uani d . . 1
H H13 0.3205 0.4184 0.8261 0.033 Uiso calc U R 1
C C14 0.48193(18) 0.7145(2) 0.8515(3) 0.0258(7) Uani d . . 1
H H14 0.506 0.7355 0.9219 0.031 Uiso calc U R 1
C C15 0.10707(16) 0.3925(2) 0.6000(2) 0.0209(6) Uani d . . 1
C C16 0.17638(17) 0.52019(18) 0.6794(3) 0.0204(6) Uani d . . 1
C C17 0.20749(17) 0.36749(19) 0.8816(2) 0.0216(7) Uani d . . 1
C C18 0.40261(17) 0.6743(2) 0.8522(3) 0.0227(7) Uani d . . 1
H H18 0.3721 0.668 0.9226 0.027 Uiso calc U R 1
C C19 0.04405(18) 0.4748(2) 0.4193(3) 0.0262(7) Uani d . . 1
H H19 0.0176 0.4231 0.3862 0.031 Uiso calc U R 1
C C20 0.52577(17) 0.7240(2) 0.7493(3) 0.0286(7) Uani d . . 1
H H20 0.5795 0.7527 0.7496 0.034 Uiso calc U R 1
C C21 0.20628(19) 0.8265(2) 1.0035(3) 0.0350(8) Uani d . . 1
H H21 0.2218 0.8887 0.9995 0.042 Uiso calc U R 1
C C22 0.07775(18) 0.6350(2) 0.4135(3) 0.0269(7) Uani d . . 1
H H22 0.0731 0.692 0.3756 0.032 Uiso calc U R 1
C C23 0.2768(2) 0.3991(2) 1.1004(3) 0.0378(8) Uani d . . 1
H H23 0.2999 0.4105 1.1749 0.045 Uiso calc U R 1
C C24 0.11590(17) 0.18864(19) 0.7608(3) 0.0238(6) Uani d . . 1
C C25 0.49255(18) 0.6924(2) 0.6463(3) 0.0281(7) Uani d . . 1
H H25 0.5236 0.6985 0.5764 0.034 Uiso calc U R 1
C C26 0.22334(18) 0.7693(2) 0.9111(3) 0.0258(7) Uani d . . 1
H H26 0.252 0.7918 0.8447 0.031 Uiso calc U R 1
C C27 0.04455(19) 0.1373(2) 0.7334(3) 0.0352(8) Uani d . . 1
H H27 0.0015 0.1627 0.6861 0.042 Uiso calc U R 1
C C28 0.41396(17) 0.65177(18) 0.6456(2) 0.0215(6) Uani d . . 1
H H28 0.3911 0.6296 0.5749 0.026 Uiso calc U R 1
C C29 0.0983(2) 0.0110(2) 0.8425(3) 0.0337(8) Uani d . . 1
H H29 0.0915 -0.0486 0.8723 0.04 Uiso calc U R 1
C C30 0.12435(17) 0.6279(2) 0.5155(3) 0.0237(7) Uani d . . 1
H H30 0.152 0.6793 0.5476 0.028 Uiso calc U R 1
C C31 0.12337(16) 0.2821(2) 0.7178(2) 0.0226(7) Uani d . . 1
C C32 0.20757(17) 0.61786(19) 0.8158(2) 0.0185(6) Uani d . . 1
C C33 0.08978(16) 0.4681(2) 0.5211(2) 0.0221(7) Uani d . . 1
C C34 0.17896(19) 0.1479(2) 0.8264(3) 0.0276(7) Uani d . . 1
H H34 0.2288 0.1811 0.844 0.033 Uiso calc U R 1
C C35 0.03799(18) 0.5594(2) 0.3669(3) 0.0284(7) Uani d . . 1
H H35 0.006 0.5656 0.2977 0.034 Uiso calc U R 1
C C36 0.16721(19) 0.7936(3) 1.1003(3) 0.0456(10) Uani d . . 1
H H36 0.1563 0.8329 1.1637 0.055 Uiso calc U R 1
C C37 0.3223(2) 0.4208(2) 1.0018(3) 0.0332(8) Uani d . . 1
H H37 0.3769 0.447 1.0086 0.04 Uiso calc U R 1
C C38 0.0359(2) 0.0496(2) 0.7745(3) 0.0398(9) Uani d . . 1
H H38 -0.0132 0.0157 0.7559 0.048 Uiso calc U R 1
C C39 0.1706(2) 0.0600(2) 0.8665(3) 0.0317(8) Uani d . . 1
H H39 0.2147 0.0332 0.9107 0.038 Uiso calc U R 1
C C40 0.1435(2) 0.7037(3) 1.1068(3) 0.0454(10) Uani d . . 1
H H40 0.1169 0.6816 1.175 0.054 Uiso calc U R 1

loop_
_atom_site_aniso_label
_atom_site_aniso_U_11
_atom_site_aniso_U_22
_atom_site_aniso_U_33
_atom_site_aniso_U_12
_atom_site_aniso_U_13
_atom_site_aniso_U_23
N4 0.0205(12) 0.0243(14) 0.0246(14) -0.0008(10) -0.0033(11) -0.0015(11)
N1 0.0191(12) 0.0236(14) 0.0205(13) -0.0012(10) -0.0010(10) -0.0001(11)
N2 0.0224(12) 0.0186(13) 0.0196(13) 0.0005(10) 0.0013(10) 0.0002(10)
C4 0.0179(14) 0.0230(16) 0.0205(15) 0.0020(12) -0.0034(13) -0.0020(12)
C5 0.0209(14) 0.0201(16) 0.0219(16) -0.0011(11) 0.0011(12) -0.0005(13)
N3 0.0194(12) 0.0197(13) 0.0211(13) -0.0026(10) -0.0004(10) -0.0029(10)
C7 0.0219(14) 0.0187(15) 0.0157(15) -0.0006(11) 0.0002(12) 0.0031(12)
C8 0.0170(14) 0.0240(16) 0.0182(15) 0.0009(12) 0.0022(11) -0.0002(12)
C9 0.0261(16) 0.0388(19) 0.0255(17) -0.0052(14) 0.0010(14) -0.0022(14)
C10 0.0331(17) 0.0276(18) 0.0273(18) -0.0048(14) -0.0010(14) 0.0022(14)
C11 0.048(2) 0.034(2) 0.0241(19) -0.0064(16) -0.0044(16) 0.0024(14)
C12 0.0179(14) 0.0163(15) 0.0246(16) 0.0017(11) 0.0002(13) 0.0006(12)
C13 0.0294(16) 0.0230(16) 0.0296(18) -0.0011(13) -0.0040(13) 0.0014(14)
C14 0.0250(15) 0.0255(17) 0.0269(17) -0.0009(12) -0.0061(14) -0.0018(13)
C15 0.0196(14) 0.0233(17) 0.0197(15) -0.0023(12) 0.0006(12) -0.0035(13)
C16 0.0188(14) 0.0202(16) 0.0223(16) -0.0024(11) 0.0012(12) -0.0017(13)
C17 0.0237(15) 0.0187(15) 0.0225(17) -0.0003(12) -0.0027(12) -0.0010(12)
C18 0.0239(15) 0.0249(17) 0.0195(16) 0.0010(12) -0.0005(13) -0.0030(13)
C19 0.0241(16) 0.0318(18) 0.0228(16) -0.0002(13) -0.0035(13) -0.0025(14)
C20 0.0196(14) 0.0277(18) 0.0387(19) -0.0051(12) -0.0027(14) 0.0011(15)
C21 0.0260(17) 0.0313(18) 0.048(2) 0.0077(14) -0.0151(17) -0.0157(17)
C22 0.0270(16) 0.0280(18) 0.0257(17) 0.0042(13) 0.0025(14) 0.0052(14)
C23 0.051(2) 0.036(2) 0.0268(19) -0.0067(16) -0.0162(16) 0.0022(15)
C24 0.0266(14) 0.0222(16) 0.0226(16) 0.0004(12) 0.0019(13) -0.0038(13)
C25 0.0238(16) 0.0302(18) 0.0301(18) -0.0024(13) 0.0003(13) 0.0042(14)
C26 0.0251(16) 0.0257(17) 0.0267(16) 0.0037(12) -0.0084(13) -0.0025(14)
C27 0.0268(16) 0.0287(19) 0.050(2) -0.0037(14) -0.0058(16) -0.0012(15)
C28 0.0228(15) 0.0206(16) 0.0212(16) -0.0002(12) -0.0017(12) -0.0010(13)
C29 0.0445(19) 0.0215(18) 0.035(2) -0.0023(15) 0.0057(16) -0.0008(15)
C30 0.0216(15) 0.0250(17) 0.0246(17) 0.0011(12) 0.0017(13) -0.0015(13)
C31 0.0195(14) 0.0249(17) 0.0233(17) 0.0006(12) 0.0011(12) 0.0009(12)
C32 0.0183(14) 0.0177(15) 0.0195(15) 0.0018(12) -0.0001(12) 0.0021(12)
C33 0.0188(14) 0.0250(17) 0.0224(16) -0.0019(12) 0.0022(13) -0.0012(12)
C34 0.0319(17) 0.0256(18) 0.0253(17) -0.0030(13) -0.0027(14) -0.0012(13)
C35 0.0237(15) 0.036(2) 0.0253(17) -0.0002(14) -0.0020(13) 0.0019(14)
C36 0.0220(17) 0.066(3) 0.049(2) 0.0027(17) -0.0043(17) -0.033(2)
C37 0.0329(18) 0.0311(18) 0.036(2) -0.0079(14) -0.0154(15) 0.0003(15)
C38 0.0327(18) 0.0234(19) 0.063(3) -0.0098(14) -0.0021(18) -0.0007(17)
C39 0.0427(19) 0.0263(18) 0.0263(18) 0.0029(15) -0.0036(14) 0.0007(14)
C40 0.0325(19) 0.081(3) 0.0231(18) -0.0128(18) 0.0074(15) -0.0146(19)

loop_
_atom_type_symbol
_atom_type_description
_atom_type_scat_dispersion_real
_atom_type_scat_dispersion_imag
_atom_type_scat_source
C C 0.0033 0.0016 'International Tables Vol C Tables 4.2.6.8 and 6.1.1.4'
H H 0.0000 0.0000 'International Tables Vol C Tables 4.2.6.8 and 6.1.1.4'
N N 0.0061 0.0033 'International Tables Vol C Tables 4.2.6.8 and 6.1.1.4'

loop_
_geom_angle_atom_site_label_1
_geom_angle_atom_site_label_2
_geom_angle_atom_site_label_3
_geom_angle
C15 N4 C31 104.3(2)
C7 N1 C16 105.1(2)
C32 N2 C16 105.6(2)
C26 C4 C9 120.0(3)
C26 C4 C32 121.7(3)
C9 C4 C32 118.1(3)
N3 C5 C31 103.4(2)
N3 C5 C17 123.0(2)
C31 C5 C17 133.2(3)
C15 N3 C5 108.2(2)
C15 N3 C16 113.5(2)
C5 N3 C16 137.8(2)
N1 C7 C12 121.3(2)
N1 C7 C32 110.1(2)
C12 C7 C32 128.6(2)
C30 C8 C33 121.8(3)
C30 C8 C16 127.7(3)
C33 C8 C16 110.6(2)
C40 C9 C4 119.0(3)
C40 C9 H9 120.5
C4 C9 H9 120.5
C11 C10 C17 120.5(3)
C11 C10 H10 119.8
C17 C10 H10 119.8
C23 C11 C10 120.6(3)
C23 C11 H11 119.7
C10 C11 H11 119.7
C28 C12 C18 119.6(2)
C28 C12 C7 118.0(2)
C18 C12 C7 122.4(2)
C37 C13 C17 120.8(3)
C37 C13 H13 119.6
C17 C13 H13 119.6
C20 C14 C18 120.3(3)
C20 C14 H14 119.8
C18 C14 H14 119.8
N4 C15 N3 112.5(2)
N4 C15 C33 139.0(3)
N3 C15 C33 108.4(2)
N2 C16 N3 111.1(2)
N2 C16 N1 108.9(2)
N3 C16 N1 113.3(2)
N2 C16 C8 112.8(2)
N3 C16 C8 100.6(2)
N1 C16 C8 110.0(2)
C10 C17 C13 118.4(3)
C10 C17 C5 119.3(2)
C13 C17 C5 122.3(3)
C14 C18 C12 119.3(3)
C14 C18 H18 120.4
C12 C18 H18 120.4
C33 C19 C35 118.1(3)
C33 C19 H19 121.0
C35 C19 H19 121.0
C14 C20 C25 120.8(2)
C14 C20 H20 119.6
C25 C20 H20 119.6
C36 C21 C26 120.1(3)
C36 C21 H21 119.9
C26 C21 H21 119.9
C35 C22 C30 120.5(3)
C35 C22 H22 119.7
C30 C22 H22 119.7
C11 C23 C37 119.7(3)
C11 C23 H23 120.1
C37 C23 H23 120.1
C34 C24 C27 118.0(3)
C34 C24 C31 122.1(3)
C27 C24 C31 119.8(3)
C28 C25 C20 119.7(3)
C28 C25 H25 120.2
C20 C25 H25 120.2
C21 C26 C4 119.7(3)
C21 C26 H26 120.1
C4 C26 H26 120.1
C38 C27 C24 120.6(3)
C38 C27 H27 119.7
C24 C27 H27 119.7
C25 C28 C12 120.4(3)
C25 C28 H28 119.8
C12 C28 H28 119.8
C39 C29 C38 119.4(3)
C39 C29 H29 120.3
C38 C29 H29 120.3
C8 C30 C22 118.1(3)
C8 C30 H30 121.0
C22 C30 H30 121.0
N4 C31 C5 111.6(3)
N4 C31 C24 120.4(3)
C5 C31 C24 128.0(3)
N2 C32 C4 120.8(2)
N2 C32 C7 109.9(2)
C4 C32 C7 129.3(2)
C19 C33 C8 120.2(3)
C19 C33 C15 132.9(3)
C8 C33 C15 106.8(2)
C39 C34 C24 121.3(3)
C39 C34 H34 119.4
C24 C34 H34 119.4
C22 C35 C19 121.3(3)
C22 C35 H35 119.3
C19 C35 H35 119.3
C21 C36 C40 120.6(3)
C21 C36 H36 119.7
C40 C36 H36 119.7
C13 C37 C23 120.1(3)
C13 C37 H37 120.0
C23 C37 H37 120.0
C29 C38 C27 120.6(3)
C29 C38 H38 119.7
C27 C38 H38 119.7
C29 C39 C34 120.1(3)
C29 C39 H39 119.9
C34 C39 H39 119.9
C36 C40 C9 120.6(3)
C36 C40 H40 119.7
C9 C40 H40 119.7

loop_
_geom_bond_atom_site_label_1
_geom_bond_atom_site_label_2
_geom_bond_distance
N4 C15 1.312(4)
N4 C31 1.391(3)
N1 C7 1.287(4)
N1 C16 1.470(3)
N2 C32 1.286(3)
N2 C16 1.459(4)
C4 C26 1.391(4)
C4 C9 1.398(4)
C4 C32 1.473(4)
C5 N3 1.386(4)
C5 C31 1.393(4)
C5 C17 1.475(4)
N3 C15 1.365(3)
N3 C16 1.459(3)
C7 C12 1.475(4)
C7 C32 1.503(4)
C8 C30 1.369(4)
C8 C33 1.400(4)
C8 C16 1.531(4)
C9 C40 1.384(5)
C9 H9 0.95
C10 C11 1.387(4)
C10 C17 1.393(4)
C10 H10 0.95
C11 C23 1.376(4)
C11 H11 0.95
C12 C28 1.393(4)
C12 C18 1.402(4)
C13 C37 1.383(4)
C13 C17 1.398(4)
C13 H13 0.95
C14 C20 1.376(4)
C14 C18 1.388(4)
C14 H14 0.95
C15 C33 1.465(4)
C18 H18 0.95
C19 C33 1.384(4)
C19 C35 1.389(4)
C19 H19 0.95
C20 C25 1.381(4)
C20 H20 0.95
C21 C36 1.367(5)
C21 C26 1.386(4)
C21 H21 0.95
C22 C35 1.388(4)
C22 C30 1.393(4)
C22 H22 0.95
C23 C37 1.385(5)
C23 H23 0.95
C24 C34 1.389(4)
C24 C27 1.396(4)
C24 C31 1.469(4)
C25 C28 1.381(4)
C25 H25 0.95
C26 H26 0.95
C27 C38 1.383(5)
C27 H27 0.95
C28 H28 0.95
C29 C39 1.381(4)
C29 C38 1.383(5)
C29 H29 0.95
C30 H30 0.95
C34 C39 1.382(4)
C34 H34 0.95
C35 H35 0.95
C36 C40 1.379(5)
C36 H36 0.95
C37 H37 0.95
C38 H38 0.95
C39 H39 0.95
C40 H40 0.95
